data_2101541
loop_
_publ_author_name
'Nagel, N.'
'Eller, P.'
'Bock, H.'

_publ_section_title
;
 Benzene-1,2-disulfonate dianion: another compound with meshed cogwheel
 substituents?
;
_journal_issue 3
_journal_name_full 'Acta Crystallographica Section B'
_journal_page_first 562
_journal_page_last 568
_journal_paper_doi 10.1107/S0108768195014170
_journal_volume 52
_journal_year 1996
_chemical_formula_sum 'C10 H17 K N O6.5 S2'
_chemical_formula_weight 358.47
_chemical_name_systematic
;
 ?
;
_space_group_IT_number 11
_symmetry_cell_setting monoclinic
_symmetry_space_group_name_Hall '-P 2yb'
_symmetry_space_group_name_H-M 'P 1 21/m 1'
_audit_creation_method SHELXL
_cell_angle_alpha 90.00
_cell_angle_beta 101.64(2)
_cell_angle_gamma 90.00
_cell_formula_units_Z 4
_cell_length_a 10.891(2)
_cell_length_b 6.657(2)
_cell_length_c 21.212(3)
_cell_measurement_reflns_used 84
_cell_measurement_temperature 200(2)
_cell_measurement_theta_max 19.0
_cell_measurement_theta_min 9.5
_cell_volume 1506.3(6)
_computing_structure_refinement 'SHELXL-93 (Sheldrick, 1993)'
_computing_structure_solution 'SHELXS-86 (Sheldrick, 1990)'
_diffrn_ambient_temperature 200(2)
_diffrn_measurement_device 'Siemens P4'
_diffrn_measurement_method \w
_diffrn_radiation_monochromator graphite
_diffrn_radiation_source 'fine-focus sealed tube'
_diffrn_radiation_type MoK\a
_diffrn_radiation_wavelength 0.71073
_diffrn_reflns_av_R_equivalents 0.0302
_diffrn_reflns_av_sigmaI/netI 0.0200
_diffrn_reflns_limit_h_max 13
_diffrn_reflns_limit_h_min -14
_diffrn_reflns_limit_k_max 8
_diffrn_reflns_limit_k_min -4
_diffrn_reflns_limit_l_max 27
_diffrn_reflns_limit_l_min 0
_diffrn_reflns_number 3996
_diffrn_reflns_theta_max 27.53
_diffrn_reflns_theta_min 1.91
_diffrn_standards_decay_% insignificant
_diffrn_standards_interval_count 100
_diffrn_standards_number 4
_exptl_absorpt_coefficient_mu 0.656
_exptl_absorpt_correction_type none
_exptl_crystal_colour colourless
_exptl_crystal_density_diffrn 1.581
_exptl_crystal_description needle
_exptl_crystal_F_000 748
_exptl_crystal_size_max 0.7
_exptl_crystal_size_mid 0.4
_exptl_crystal_size_min 0.4
_refine_diff_density_max 0.492
_refine_diff_density_min -0.517
_refine_ls_extinction_coef 0.0177(13)
_refine_ls_extinction_method SHELXL
_refine_ls_goodness_of_fit_all 1.047
_refine_ls_goodness_of_fit_obs 1.109
_refine_ls_hydrogen_treatment
;All parameters refined for H atom bonded to solvent O atom; other H atoms
placed in calculated positions and only U's refined
;
_refine_ls_matrix_type full
_refine_ls_number_parameters 250
_refine_ls_number_reflns 3731
_refine_ls_number_restraints 0
_refine_ls_restrained_S_all 1.115
_refine_ls_restrained_S_obs 1.109
_refine_ls_R_factor_all 0.0449
_refine_ls_R_factor_obs 0.0329
_refine_ls_shift/esd_max -0.002
_refine_ls_shift/esd_mean 0.000
_refine_ls_structure_factor_coef Fsqd
_refine_ls_weighting_details 'w=1/[\s^2^(Fo^2^)+(0.0634P)^2^+0.4005P] where P=(Fo^2^+2Fc^2^)/3'
_refine_ls_weighting_scheme calc
_refine_ls_wR_factor_all 0.1057
_refine_ls_wR_factor_obs 0.0931
_reflns_number_observed 2975
_reflns_number_total 3735
_reflns_observed_criterion >2sigma(I)
_cod_data_source_file se0184.cif
_cod_data_source_block se0184b
_cod_depositor_comments
;
The following automatic conversions were performed:

'_refine_ls_weighting_scheme' value 'calc
w=1/[\s^2^(Fo^2^)+(0.0634P)^2^+0.4005P] where P=(Fo^2^+2Fc^2^)/3' was
changed to 'calc'. New tag '_refine_ls_weighting_details' was
created. The value of the new tag was set to
'w=1/[\s^2^(Fo^2^)+(0.0634P)^2^+0.4005P] where P=(Fo^2^+2Fc^2^)/3'.

Automatic conversion script
Id: cif_fix_values 3143 2015-03-26 13:38:13Z robertas 
;
_cod_original_sg_symbol_Hall '-P 2y1'
_cod_original_sg_symbol_H-M 'P 21/m'
_cod_original_formula_sum 'C10 H17 K N O6.50 S2'
_cod_database_code 2101541

loop_
_symmetry_equiv_pos_as_xyz
'x, y, z'
'-x, y+1/2, -z'
'-x, -y, -z'
'x, -y-1/2, z'

loop_
_atom_site_aniso_label
_atom_site_aniso_U_11
_atom_site_aniso_U_22
_atom_site_aniso_U_33
_atom_site_aniso_U_12
_atom_site_aniso_U_13
_atom_site_aniso_U_23
K1 0.0294(3) 0.0116(2) 0.0267(2) 0.000 0.0072(2) 0.000
K2 0.0279(3) 0.0136(2) 0.0313(3) 0.000 0.0055(2) 0.000
S1 0.0232(3) 0.0178(3) 0.0174(2) 0.000 0.0018(2) 0.000
S2 0.0222(3) 0.0138(3) 0.0169(2) 0.000 0.0030(2) 0.000
S3 0.0214(3) 0.0184(3) 0.0169(2) 0.000 0.0023(2) 0.000
S4 0.0237(3) 0.0209(3) 0.0181(2) 0.000 0.0017(2) 0.000
O10 0.0356(9) 0.0489(12) 0.0195(8) 0.000 -0.0004(7) 0.000
O11 0.0631(9) 0.0576(10) 0.0414(7) -0.0425(8) 0.0287(7) -0.0224(7)
O12 0.0331(6) 0.0320(7) 0.0353(6) -0.0152(5) -0.0026(5) 0.0124(5)
O13 0.0341(9) 0.0345(10) 0.0178(7) 0.000 0.0052(6) 0.000
O20 0.0295(9) 0.0509(11) 0.0180(8) 0.000 0.0005(6) 0.000
O21 0.0544(8) 0.0473(9) 0.0388(7) 0.0326(7) 0.0237(6) 0.0172(6)
O22 0.0381(7) 0.0513(9) 0.0513(8) 0.0230(7) -0.0100(6) -0.0231(7)
O23 0.0370(10) 0.0680(14) 0.0186(8) 0.000 0.0030(7) 0.000
O30 0.129(3) 0.0382(15) 0.082(2) 0.000 0.052(2) 0.000
C10 0.0200(10) 0.0097(9) 0.0229(10) 0.000 0.0031(8) 0.000
C11 0.0221(10) 0.0095(9) 0.0231(10) 0.000 0.0029(8) 0.000
C12 0.0289(11) 0.0175(10) 0.0295(11) 0.000 0.0111(9) 0.000
C13 0.0248(11) 0.0242(12) 0.0417(14) 0.000 0.0123(10) 0.000
C14 0.0185(10) 0.0225(12) 0.0424(13) 0.000 0.0024(9) 0.000
C15 0.0259(11) 0.0185(10) 0.0288(11) 0.000 -0.0011(9) 0.000
C20 0.0217(10) 0.0097(9) 0.0218(10) 0.000 0.0029(8) 0.000
C21 0.0209(9) 0.0091(9) 0.0227(10) 0.000 0.0022(7) 0.000
C22 0.0342(12) 0.0125(10) 0.0255(11) 0.000 0.0110(9) 0.000
C23 0.0275(12) 0.0184(11) 0.0421(13) 0.000 0.0165(10) 0.000
C24 0.0220(11) 0.0188(11) 0.0412(13) 0.000 0.0038(9) 0.000
C25 0.0245(11) 0.0161(10) 0.0279(11) 0.000 0.0027(8) 0.000
N1 0.0395(11) 0.0221(10) 0.0214(9) 0.000 0.0053(8) 0.000
N2 0.0404(11) 0.0145(9) 0.0209(9) 0.000 -0.0056(8) 0.000
C30 0.0417(15) 0.045(2) 0.0352(14) 0.000 -0.0010(11) 0.000
C31 0.048(2) 0.058(2) 0.0401(15) 0.000 0.0184(13) 0.000
C32 0.0727(15) 0.0411(12) 0.0462(11) 0.0065(11) 0.0032(10) -0.0234(10)
C40 0.0425(14) 0.0255(12) 0.0300(12) 0.000 -0.0092(10) 0.000
C41 0.046(2) 0.0344(14) 0.0333(13) 0.000 0.0040(11) 0.000
C42 0.0547(11) 0.0145(7) 0.0281(8) -0.0007(7) -0.0054(7) 0.0047(6)

loop_
_atom_site_label
_atom_site_fract_x
_atom_site_fract_y
_atom_site_fract_z
_atom_site_U_iso_or_equiv
_atom_site_thermal_displace_type
_atom_site_calc_flag
_atom_site_refinement_flags
_atom_site_occupancy
_atom_site_type_symbol
K1 -0.06928(4) 0.7500 0.99861(2) 0.02235(13) Uani d S 1 K
K2 0.43469(4) 0.2500 0.50162(2) 0.02437(14) Uani d S 1 K
S1 0.24804(5) 0.7500 1.08459(2) 0.01979(14) Uani d S 1 S
S2 0.17082(5) 0.7500 0.91448(2) 0.01778(14) Uani d S 1 S
S3 0.24285(5) 0.7500 0.42676(2) 0.01911(14) Uani d S 1 S
S4 0.33652(5) 0.7500 0.59591(2) 0.02124(14) Uani d S 1 S
O10 0.3235(2) 0.7500 1.14900(8) 0.0355(4) Uani d S 1 O
O11 0.17327(14) 0.5702(2) 1.07077(7) 0.0515(4) Uani d . 1 O
O12 0.10971(11) 0.5688(2) 0.93028(6) 0.0348(3) Uani d . 1 O
O13 0.1878(2) 0.7500 0.84841(7) 0.0288(4) Uani d S 1 O
O20 0.1610(2) 0.7500 0.36397(8) 0.0334(4) Uani d S 1 O
O21 0.31810(13) 0.5699(2) 0.43883(6) 0.0448(4) Uani d . 1 O
O22 0.39608(13) 0.5704(2) 0.57848(7) 0.0496(4) Uani d . 1 O
O23 0.3265(2) 0.7500 0.66286(8) 0.0416(5) Uani d S 1 O
O30 0.3749(4) 0.2500 0.6785(2) 0.0788(10) Uani d S 1 O
H01 0.382(3) 0.348(5) 0.6533(15) 0.116(13) Uiso d . 1 H
C10 0.3568(2) 0.7500 1.03116(10) 0.0177(4) Uani d S 1 C
C11 0.3262(2) 0.7500 0.96301(10) 0.0185(4) Uani d S 1 C
C12 0.4226(2) 0.7500 0.92885(11) 0.0245(5) Uani d S 1 C
H12 0.4026(2) 0.7500 0.88314(11) 0.040(8) Uiso calc SR 1 H
C13 0.5477(2) 0.7500 0.96029(12) 0.0295(5) Uani d S 1 C
H13 0.6122(2) 0.7500 0.93609(12) 0.029(7) Uiso calc SR 1 H
C14 0.5778(2) 0.7500 1.02625(13) 0.0283(5) Uani d S 1 C
H14 0.6632(2) 0.7500 1.04789(13) 0.035(8) Uiso calc SR 1 H
C15 0.4830(2) 0.7500 1.06130(12) 0.0253(5) Uani d S 1 C
H15 0.5047(2) 0.7500 1.10698(12) 0.020(6) Uiso calc SR 1 H
C20 0.1404(2) 0.7500 0.48357(10) 0.0180(4) Uani d S 1 C
C21 0.1779(2) 0.7500 0.55142(10) 0.0179(4) Uani d S 1 C
C22 0.0864(2) 0.7500 0.58845(11) 0.0234(4) Uani d S 1 C
H22 0.1116(2) 0.7500 0.63401(11) 0.034(7) Uiso calc SR 1 H
C23 -0.0408(2) 0.7500 0.56120(13) 0.0280(5) Uani d S 1 C
H23 -0.1015(2) 0.7500 0.58770(13) 0.030(7) Uiso calc SR 1 H
C24 -0.0778(2) 0.7500 0.49468(12) 0.0277(5) Uani d S 1 C
H24 -0.1643(2) 0.7500 0.47508(12) 0.023(6) Uiso calc SR 1 H
C25 0.0122(2) 0.7500 0.45711(11) 0.0232(4) Uani d S 1 C
H25 -0.0142(2) 0.7500 0.41160(11) 0.034(8) Uiso calc SR 1 H
N1 0.6816(2) 0.7500 0.75381(9) 0.0278(4) Uani d S 1 N
N2 -0.1176(2) 0.7500 0.23425(9) 0.0269(4) Uani d S 1 N
C30 0.8043(3) 0.7500 0.80098(13) 0.0420(6) Uani d S 1 C
H30A 0.8732(3) 0.7500 0.77760(13) 0.053(5) Uiso d SR 1 H
H30B 0.8105(3) 0.8712 0.82765(13) 0.053(5) Uiso d R 1 H
C31 0.5775(3) 0.7500 0.78968(15) 0.0472(7) Uani d S 1 C
H31A 0.4971(3) 0.7500 0.75906(15) 0.077(7) Uiso d SR 1 H
H31B 0.5830(3) 0.8708 0.81651(15) 0.077(7) Uiso d R 1 H
C32 0.6725(2) 0.5665(3) 0.71289(11) 0.0546(6) Uani d . 1 C
H32A 0.5929(7) 0.5676(12) 0.6816(5) 0.072(5) Uiso calc R 1 H
H32B 0.6765(14) 0.4468(4) 0.74013(13) 0.072(5) Uiso calc R 1 H
H32C 0.7422(8) 0.5643(12) 0.6900(6) 0.072(5) Uiso calc R 1 H
C40 -0.2435(2) 0.7500 0.18961(12) 0.0350(6) Uani d S 1 C
H40A -0.3096(2) 0.7500 0.21489(12) 0.049(5) Uiso d SR 1 H
H40B -0.2516(2) 0.6298 0.16241(12) 0.049(5) Uiso d R 1 H
C41 -0.0159(3) 0.7500 0.19698(13) 0.0383(6) Uani d S 1 C
H41A 0.0657(3) 0.7500 0.22672(13) 0.043(5) Uiso d SR 1 H
H41B -0.0229(3) 0.6296 0.16989(13) 0.043(5) Uiso d R 1 H
C42 -0.1072(2) 0.5663(2) 0.27604(8) 0.0343(4) Uani d . 1 C
H42A -0.0252(5) 0.5648(9) 0.3054(4) 0.043(3) Uiso calc R 1 H
H42B -0.1161(11) 0.4458(2) 0.24893(9) 0.043(3) Uiso calc R 1 H
H42C -0.1736(7) 0.5683(9) 0.3011(4) 0.043(3) Uiso calc R 1 H

loop_
_atom_type_symbol
_atom_type_description
_atom_type_scat_dispersion_real
_atom_type_scat_dispersion_imag
_atom_type_scat_source
C C 0.0033 0.0016 'International Tables Vol C Tables 4.2.6.8 and 6.1.1.4'
H H 0.0000 0.0000 'International Tables Vol C Tables 4.2.6.8 and 6.1.1.4'
N N 0.0061 0.0033 'International Tables Vol C Tables 4.2.6.8 and 6.1.1.4'
O O 0.0106 0.0060 'International Tables Vol C Tables 4.2.6.8 and 6.1.1.4'
S S 0.1246 0.1234 'International Tables Vol C Tables 4.2.6.8 and 6.1.1.4'
K K 0.2009 0.2494 'International Tables Vol C Tables 4.2.6.8 and 6.1.1.4'

loop_
_geom_angle_atom_site_label_1
_geom_angle_atom_site_label_2
_geom_angle_atom_site_label_3
_geom_angle_site_symmetry_1
_geom_angle_site_symmetry_3
_geom_angle
_geom_angle_publ_flag
O12 K1 O12 2_557 3_567 104.12(6) ?
O12 K1 O11 2_557 3_567 145.94(5) ?
O12 K1 O11 3_567 3_567 65.52(5) ?
O12 K1 O11 2_557 2_557 65.52(5) ?
O12 K1 O11 3_567 2_557 145.94(5) ?
O11 K1 O11 3_567 2_557 103.98(8) ?
O12 K1 O12 2_557 4_575 98.85(4) ?
O12 K1 O12 3_567 4_575 143.77(4) ?
O11 K1 O12 3_567 4_575 107.70(4) ?
O11 K1 O12 2_557 4_575 69.63(4) ?
O12 K1 O12 2_557 . 143.77(4) ?
O12 K1 O12 3_567 . 98.85(4) ?
O11 K1 O12 3_567 . 69.63(4) ?
O11 K1 O12 2_557 . 107.70(4) ?
O12 K1 O12 4_575 . 48.89(5) ?
O12 K1 O11 2_557 4_575 68.21(4) ?
O12 K1 O11 3_567 4_575 104.70(4) ?
O11 K1 O11 3_567 4_575 144.61(5) ?
O11 K1 O11 2_557 4_575 101.00(4) ?
O12 K1 O11 4_575 4_575 58.92(4) ?
O12 K1 O11 . 4_575 79.15(4) ?
O12 K1 O11 2_557 . 104.70(4) ?
O12 K1 O11 3_567 . 68.21(4) ?
O11 K1 O11 3_567 . 101.00(4) ?
O11 K1 O11 2_557 . 144.61(5) ?
O12 K1 O11 4_575 . 79.15(4) ?
O12 K1 O11 . . 58.92(4) ?
O11 K1 O11 4_575 . 46.69(6) ?
O12 K1 K1 2_557 3_577 52.10(3) ?
O12 K1 K1 3_567 3_577 145.49(4) ?
O11 K1 K1 3_567 3_577 148.60(4) ?
O11 K1 K1 2_557 3_577 54.31(4) ?
O12 K1 K1 4_575 3_577 46.75(3) ?
O12 K1 K1 . 3_577 93.99(3) ?
O11 K1 K1 4_575 3_577 46.69(3) ?
O11 K1 K1 . 3_577 92.10(4) ?
O12 K1 K1 2_557 3_567 145.49(4) ?
O12 K1 K1 3_567 3_567 52.10(3) ?
O11 K1 K1 3_567 3_567 54.31(4) ?
O11 K1 K1 2_557 3_567 148.60(4) ?
O12 K1 K1 4_575 3_567 93.99(3) ?
O12 K1 K1 . 3_567 46.75(3) ?
O11 K1 K1 4_575 3_567 92.10(4) ?
O11 K1 K1 . 3_567 46.69(3) ?
K1 K1 K1 3_577 3_567 131.53(3) ?
O21 K2 O21 4_565 . 104.66(8) ?
O21 K2 O22 4_565 . 142.09(5) ?
O21 K2 O22 . . 64.47(5) ?
O21 K2 O22 4_565 4_565 64.47(5) ?
O21 K2 O22 . 4_565 142.09(5) ?
O22 K2 O22 . 4_565 100.81(8) ?
O21 K2 O21 4_565 3_666 145.35(5) ?
O21 K2 O21 . 3_666 100.77(4) ?
O22 K2 O21 . 3_666 70.88(4) ?
O22 K2 O21 4_565 3_666 106.95(4) ?
O21 K2 O21 4_565 2_646 100.77(4) ?
O21 K2 O21 . 2_646 145.35(5) ?
O22 K2 O21 . 2_646 106.95(4) ?
O22 K2 O21 4_565 2_646 70.88(4) ?
O21 K2 O21 3_666 2_646 47.36(5) ?
O21 K2 O22 4_565 3_666 108.54(4) ?
O21 K2 O22 . 3_666 71.71(4) ?
O22 K2 O22 . 3_666 102.15(4) ?
O22 K2 O22 4_565 3_666 145.64(5) ?
O21 K2 O22 3_666 3_666 58.27(4) ?
O21 K2 O22 2_646 3_666 78.15(4) ?
O21 K2 O22 4_565 2_646 71.71(4) ?
O21 K2 O22 . 2_646 108.54(4) ?
O22 K2 O22 . 2_646 145.64(5) ?
O22 K2 O22 4_565 2_646 102.15(4) ?
O21 K2 O22 3_666 2_646 78.15(4) ?
O21 K2 O22 2_646 2_646 58.27(4) ?
O22 K2 O22 3_666 2_646 47.05(6) ?
O21 K2 K2 4_565 3_666 149.88(4) ?
O21 K2 K2 . 3_666 53.97(4) ?
O22 K2 K2 . 3_666 53.89(4) ?
O22 K2 K2 4_565 3_666 145.63(4) ?
O21 K2 K2 3_666 3_666 46.80(3) ?
O21 K2 K2 2_646 3_666 93.03(3) ?
O22 K2 K2 3_666 3_666 48.26(3) ?
O22 K2 K2 2_646 3_666 93.84(4) ?
O21 K2 K2 4_565 3_656 53.97(4) ?
O21 K2 K2 . 3_656 149.88(4) ?
O22 K2 K2 . 3_656 145.63(4) ?
O22 K2 K2 4_565 3_656 53.89(4) ?
O21 K2 K2 3_666 3_656 93.03(3) ?
O21 K2 K2 2_646 3_656 46.80(3) ?
O22 K2 K2 3_666 3_656 93.84(3) ?
O22 K2 K2 2_646 3_656 48.26(3) ?
K2 K2 K2 3_666 3_656 133.27(3) ?
O11 S1 O11 . 4_575 112.0(2) ?
O11 S1 O10 . . 112.43(8) ?
O11 S1 O10 4_575 . 112.43(8) ?
O11 S1 C10 . . 106.78(7) ?
O11 S1 C10 4_575 . 106.78(7) ?
O10 S1 C10 . . 105.95(10) ?
O12 S2 O12 . 4_575 112.69(12) ?
O12 S2 O13 . . 112.18(6) ?
O12 S2 O13 4_575 . 112.18(6) ?
O12 S2 C11 . . 106.93(6) ?
O12 S2 C11 4_575 . 106.93(6) ?
O13 S2 C11 . . 105.36(10) ?
O20 S3 O21 . 4_575 112.67(7) ?
O20 S3 O21 . . 112.67(7) ?
O21 S3 O21 4_575 . 112.05(14) ?
O20 S3 C20 . . 105.48(10) ?
O21 S3 C20 4_575 . 106.69(6) ?
O21 S3 C20 . . 106.69(6) ?
O22 S4 O22 . 4_575 111.85(14) ?
O22 S4 O23 . . 112.23(8) ?
O22 S4 O23 4_575 . 112.23(8) ?
O22 S4 C21 . . 107.47(7) ?
O22 S4 C21 4_575 . 107.47(7) ?
O23 S4 C21 . . 105.13(11) ?
S1 O11 K1 . 3_567 156.99(8) ?
S1 O11 K1 . . 100.03(9) ?
K1 O11 K1 3_567 . 79.00(4) ?
S2 O12 K1 . 3_567 157.03(7) ?
S2 O12 K1 . . 98.91(7) ?
K1 O12 K1 3_567 . 81.15(4) ?
S3 O21 K2 . . 159.75(8) ?
S3 O21 K2 . 3_666 99.94(8) ?
K2 O21 K2 . 3_666 79.23(4) ?
S4 O22 K2 . . 156.73(8) ?
S4 O22 K2 . 3_666 100.03(9) ?
K2 O22 K2 . 3_666 77.85(4) ?
C15 C10 C11 . . 118.4(2) ?
C15 C10 S1 . . 115.2(2) ?
C11 C10 S1 . . 126.4(2) yes
C12 C11 C10 . . 119.0(2) ?
C12 C11 S2 . . 115.1(2) ?
C10 C11 S2 . . 125.9(2) yes
C11 C12 C13 . . 121.3(2) ?
C14 C13 C12 . . 119.9(2) ?
C13 C14 C15 . . 119.7(2) ?
C14 C15 C10 . . 121.7(2) ?
C25 C20 C21 . . 117.9(2) ?
C25 C20 S3 . . 115.8(2) ?
C21 C20 S3 . . 126.2(2) ?
C22 C21 C20 . . 118.9(2) ?
C22 C21 S4 . . 115.3(2) ?
C20 C21 S4 . . 125.8(2) ?
C21 C22 C23 . . 122.3(2) ?
C24 C23 C22 . . 118.9(2) ?
C25 C24 C23 . . 119.5(2) ?
C24 C25 C20 . . 122.4(2) ?
C31 N1 C32 . . 109.28(15) ?
C31 N1 C32 . 4_575 109.28(15) ?
C32 N1 C32 . 4_575 110.1(2) ?
C31 N1 C30 . . 109.1(2) ?
C32 N1 C30 . . 109.52(14) ?
C32 N1 C30 4_575 . 109.52(14) ?
C41 N2 C42 . 4_575 109.82(13) ?
C41 N2 C42 . . 109.82(13) ?
C42 N2 C42 4_575 . 109.1(2) ?
C41 N2 C40 . . 110.4(2) ?
C42 N2 C40 4_575 . 108.82(13) ?
C42 N2 C40 . . 108.82(13) ?

loop_
_geom_bond_atom_site_label_1
_geom_bond_atom_site_label_2
_geom_bond_site_symmetry_2
_geom_bond_distance
_geom_bond_publ_flag
C10 C11 . 1.417(3) yes
C20 C21 . 1.414(3) yes
S1 C10 . 1.797(2) yes
S2 C11 . 1.794(2) yes
S3 C20 . 1.800(2) yes
S4 C21 . 1.794(2) yes
O11 K1 . 3.020(2) yes
O11 K1 3_567 2.7056(15) yes
O12 K1 . 2.915(2) yes
O12 K1 3_567 2.6908(13) yes
O21 K2 . 2.6906(14) yes
O21 K2 3_666 2.985(2) yes
O22 K2 . 2.7675(15) yes
O22 K2 3_666 2.996(2) yes
K1 O12 2_557 2.6908(13) ?
K1 O12 3_567 2.6908(13) ?
K1 O11 3_567 2.7056(15) ?
K1 O11 2_557 2.7056(15) ?
K1 O12 4_575 2.915(2) ?
K1 O11 4_575 3.020(2) ?
K1 K1 3_577 3.6502(10) ?
K1 K1 3_567 3.6502(10) ?
K2 O21 4_565 2.6906(14) ?
K2 O22 4_565 2.7675(15) ?
K2 O21 3_666 2.985(2) ?
K2 O21 2_646 2.985(2) ?
K2 O22 3_666 2.996(2) ?
K2 O22 2_646 2.996(2) ?
K2 K2 3_666 3.6259(10) ?
K2 K2 3_656 3.6259(10) ?
S1 O11 . 1.4439(14) ?
S1 O11 4_575 1.4439(14) ?
S1 O10 . 1.445(2) ?
S2 O12 . 1.4493(12) ?
S2 O12 4_575 1.4493(12) ?
S2 O13 . 1.450(2) ?
S3 O20 . 1.445(2) ?
S3 O21 4_575 1.4456(13) ?
S3 O21 . 1.4456(13) ?
S4 O22 . 1.4438(14) ?
S4 O22 4_575 1.4438(14) ?
S4 O23 . 1.446(2) ?
C10 C15 . 1.393(3) ?
C11 C12 . 1.391(3) ?
C12 C13 . 1.391(3) ?
C13 C14 . 1.371(4) ?
C14 C15 . 1.389(3) ?
C20 C25 . 1.396(3) ?
C21 C22 . 1.387(3) ?
C22 C23 . 1.389(3) ?
C23 C24 . 1.387(3) ?
C24 C25 . 1.382(3) ?
N1 C31 . 1.487(3) ?
N1 C32 . 1.490(2) ?
N1 C32 4_575 1.490(2) ?
N1 C30 . 1.499(3) ?
N2 C41 . 1.485(3) ?
N2 C42 4_575 1.501(2) ?
N2 C42 . 1.501(2) ?
N2 C40 . 1.501(3) ?

loop_
_geom_torsion_atom_site_label_1
_geom_torsion_atom_site_label_2
_geom_torsion_atom_site_label_3
_geom_torsion_atom_site_label_4
_geom_torsion_site_symmetry_1
_geom_torsion_site_symmetry_4
_geom_torsion
_geom_torsion_publ_flag
O11 S1 O11 K1 4_575 3_567 96.6(3) ?
O10 S1 O11 K1 . 3_567 -135.7(3) ?
C10 S1 O11 K1 . 3_567 -20.0(3) ?
O11 S1 O11 K1 4_575 . 11.10(11) ?
O10 S1 O11 K1 . . 138.80(8) ?
C10 S1 O11 K1 . . -105.42(7) ?
O12 K1 O11 S1 2_557 . -45.95(7) ?
O12 K1 O11 S1 3_567 . -145.55(7) ?
O11 K1 O11 S1 3_567 . 156.61(8) ?
O11 K1 O11 S1 2_557 . 22.32(8) ?
O12 K1 O11 S1 4_575 . 50.46(6) ?
O12 K1 O11 S1 . . 98.70(7) ?
O11 K1 O11 S1 4_575 . -6.74(7) ?
K1 K1 O11 S1 3_577 . 5.31(6) ?
K1 K1 O11 S1 3_567 . 156.61(8) ?
O12 K1 O11 K1 2_557 3_567 157.44(4) ?
O12 K1 O11 K1 3_567 3_567 57.84(4) ?
O11 K1 O11 K1 3_567 3_567 0.0 ?
O11 K1 O11 K1 2_557 3_567 -134.30(7) ?
O12 K1 O11 K1 4_575 3_567 -106.15(4) ?
O12 K1 O11 K1 . 3_567 -57.91(4) ?
O11 K1 O11 K1 4_575 3_567 -163.35(2) ?
K1 K1 O11 K1 3_577 3_567 -151.31(3) ?
K1 K1 O11 K1 3_567 3_567 0.0 ?
O12 S2 O12 K1 4_575 3_567 -95.9(2) ?
O13 S2 O12 K1 . 3_567 136.3(2) ?
C11 S2 O12 K1 . 3_567 21.3(2) ?
O12 S2 O12 K1 4_575 . -7.59(11) ?
O13 S2 O12 K1 . . -135.34(7) ?
C11 S2 O12 K1 . . 109.63(7) ?
O12 K1 O12 S2 2_557 . -27.68(7) ?
O12 K1 O12 S2 3_567 . -156.75(7) ?
O11 K1 O12 S2 3_567 . 143.59(7) ?
O11 K1 O12 S2 2_557 . 44.85(7) ?
O12 K1 O12 S2 4_575 . 4.61(6) ?
O11 K1 O12 S2 4_575 . -53.36(6) ?
O11 K1 O12 S2 . . -98.93(7) ?
K1 K1 O12 S2 3_577 . -8.88(6) ?
K1 K1 O12 S2 3_567 . -156.75(7) ?
O12 K1 O12 K1 2_557 3_567 129.07(7) ?
O12 K1 O12 K1 3_567 3_567 0.0 ?
O11 K1 O12 K1 3_567 3_567 -59.66(5) ?
O11 K1 O12 K1 2_557 3_567 -158.40(5) ?
O12 K1 O12 K1 4_575 3_567 161.36(2) ?
O11 K1 O12 K1 4_575 3_567 103.39(4) ?
O11 K1 O12 K1 . 3_567 57.82(4) ?
K1 K1 O12 K1 3_577 3_567 147.87(3) ?
K1 K1 O12 K1 3_567 3_567 0.0 ?
O20 S3 O21 K2 . . -137.7(3) ?
O21 S3 O21 K2 4_575 . 94.0(3) ?
C20 S3 O21 K2 . . -22.4(3) ?
O20 S3 O21 K2 . 3_666 136.50(8) ?
O21 S3 O21 K2 4_575 3_666 8.19(11) ?
C20 S3 O21 K2 . 3_666 -108.22(7) ?
O21 K2 O21 S3 4_565 . 114.2(3) ?
O22 K2 O21 S3 . . -27.0(3) ?
O22 K2 O21 S3 4_565 . 47.1(3) ?
O21 K2 O21 S3 3_666 . -89.5(3) ?
O21 K2 O21 S3 2_646 . -109.9(3) ?
O22 K2 O21 S3 3_666 . -140.7(3) ?
O22 K2 O21 S3 2_646 . -170.5(3) ?
K2 K2 O21 S3 3_666 . -89.5(3) ?
K2 K2 O21 S3 3_656 . 154.7(2) ?
O21 K2 O21 K2 4_565 3_666 -156.25(3) ?
O22 K2 O21 K2 . 3_666 62.59(5) ?
O22 K2 O21 K2 4_565 3_666 136.65(7) ?
O21 K2 O21 K2 3_666 3_666 0.0 ?
O21 K2 O21 K2 2_646 3_666 -20.35(5) ?
O22 K2 O21 K2 3_666 3_666 -51.20(3) ?
O22 K2 O21 K2 2_646 3_666 -80.99(4) ?
K2 K2 O21 K2 3_666 3_666 0.0 ?
K2 K2 O21 K2 3_656 3_666 -115.79(8) ?
O22 S4 O22 K2 4_575 . -92.5(3) ?
O23 S4 O22 K2 . . 140.3(2) ?
C21 S4 O22 K2 . . 25.2(3) ?
O22 S4 O22 K2 4_575 3_666 -9.94(12) ?
O23 S4 O22 K2 . 3_666 -137.12(8) ?
C21 S4 O22 K2 . 3_666 107.78(7) ?
O21 K2 O22 S4 4_565 . -56.5(3) ?
O21 K2 O22 S4 . . 24.5(3) ?
O22 K2 O22 S4 4_565 . -118.6(2) ?
O21 K2 O22 S4 3_666 . 137.1(3) ?
O21 K2 O22 S4 2_646 . 168.3(3) ?
O22 K2 O22 S4 3_666 . 87.2(3) ?
O22 K2 O22 S4 2_646 . 110.2(2) ?
K2 K2 O22 S4 3_666 . 87.2(3) ?
K2 K2 O22 S4 3_656 . -157.0(2) ?
O21 K2 O22 K2 4_565 3_666 -143.68(7) ?
O21 K2 O22 K2 . 3_666 -62.71(5) ?
O22 K2 O22 K2 4_565 3_666 154.27(3) ?
O21 K2 O22 K2 3_666 3_666 49.92(3) ?
O21 K2 O22 K2 2_646 3_666 81.15(4) ?
O22 K2 O22 K2 3_666 3_666 0.0 ?
O22 K2 O22 K2 2_646 3_666 23.04(6) ?
K2 K2 O22 K2 3_666 3_666 0.0 ?
K2 K2 O22 K2 3_656 3_666 115.86(7) ?
O11 S1 C10 C15 . . -120.04(8) ?
O11 S1 C10 C15 4_575 . 120.04(8) ?
O10 S1 C10 C15 . . 0.0000(10) ?
S1 C10 C11 S2 . . 0.000(2) yes
O10 S1 C10 C11 . . 180.0000(10) yes
O11 S1 C10 C11 . . 59.96(8) yes
O11 S1 C10 C11 4_575 . -59.96(8) yes
O12 S2 C11 C10 . . -60.47(6) yes
O12 S2 C11 C10 4_575 . 60.47(6) yes
C15 C10 C11 C12 . . 0.000(2) ?
S1 C10 C11 C12 . . 180.0000(10) ?
C15 C10 C11 S2 . . 180.0000(10) ?
O12 S2 C11 C12 . . 119.53(6) ?
O12 S2 C11 C12 4_575 . -119.53(6) ?
O13 S2 C11 C12 . . 0.0000(10) ?
O13 S2 C11 C10 . . 180.0000(10) yes
C10 C11 C12 C13 . . 0.000(2) ?
S2 C11 C12 C13 . . 180.0000(10) ?
C11 C12 C13 C14 . . 0.000(2) ?
C12 C13 C14 C15 . . 0.000(2) ?
C13 C14 C15 C10 . . 0.000(2) ?
C11 C10 C15 C14 . . 0.000(2) ?
S1 C10 C15 C14 . . 180.0000(10) ?
O20 S3 C20 C25 . . 0.0 ?
O21 S3 C20 C25 4_575 . 120.03(7) ?
O21 S3 C20 C25 . . -120.03(7) ?
O20 S3 C20 C21 . . 180.0 ?
O21 S3 C20 C21 4_575 . -59.97(7) ?
O21 S3 C20 C21 . . 59.97(7) ?
C25 C20 C21 C22 . . 0.0000(10) ?
S3 C20 C21 C22 . . 180.0 ?
C25 C20 C21 S4 . . 180.0 ?
S3 C20 C21 S4 . . 0.0000(10) ?
O22 S4 C21 C22 . . 119.74(8) ?
O22 S4 C21 C22 4_575 . -119.74(8) ?
O23 S4 C21 C22 . . 0.0 ?
O22 S4 C21 C20 . . -60.26(8) ?
O22 S4 C21 C20 4_575 . 60.26(8) ?
O23 S4 C21 C20 . . 180.0 ?
C20 C21 C22 C23 . . 0.0000(10) ?
S4 C21 C22 C23 . . 180.0 ?
C21 C22 C23 C24 . . 0.0000(10) ?
C22 C23 C24 C25 . . 0.0000(10) ?
C23 C24 C25 C20 . . 0.0 ?
C21 C20 C25 C24 . . 0.0 ?
S3 C20 C25 C24 . . 180.0 ?
